data_2237021
loop_
_publ_author_name
'Asiri, Abdullah M.'
'Arshad, Muhammad Nadeem'
'Ishaq, Muhammad'
'Alamry, Khalid A.'
'Shafiq, Muhammad'

_publ_section_title
;
 1-[(<i>Z</i>)-1-Ferrocenylethylidene]thiocarbonohydrazide
;
_journal_coeditor_code SJ5273
_journal_issue 12
_journal_name_full 'Acta Crystallographica Section E'
_journal_page_first m1439
_journal_paper_doi 10.1107/S1600536812044078
_journal_volume 68
_journal_year 2012
_chemical_formula_iupac '[Fe (C5 H5) (C8 H11 N4 S)]'
_chemical_formula_moiety 'C13 H16 Fe N4 S'
_chemical_formula_sum 'C13 H16 Fe N4 S'
_chemical_formula_weight 316.21
_chemical_name_systematic
;
1-[(1<i>Z</i>)-1-Ferrocenylethylidene]thiocarbonohydrazide
;
_space_group_IT_number 14
_symmetry_cell_setting monoclinic
_symmetry_space_group_name_Hall '-P 2yab'
_symmetry_space_group_name_H-M 'P 1 21/a 1'
_atom_sites_solution_hydrogens geom
_atom_sites_solution_primary direct
_atom_sites_solution_secondary difmap
_audit_creation_method SHELXL-97
_cell_angle_alpha 90.00
_cell_angle_beta 91.028(2)
_cell_angle_gamma 90.00
_cell_formula_units_Z 4
_cell_length_a 6.4560(2)
_cell_length_b 13.0664(3)
_cell_length_c 15.8559(4)
_cell_measurement_reflns_used 3298
_cell_measurement_temperature 296(2)
_cell_measurement_theta_max 74.3932
_cell_measurement_theta_min 2.7850
_cell_volume 1337.34(6)
_computing_cell_refinement 'CrysAlis PRO (Agilent, 2012)'
_computing_data_collection 'CrysAlis PRO (Agilent, 2012)'
_computing_data_reduction 'CrysAlis PRO (Agilent, 2012)'
_computing_molecular_graphics
;
PLATON (Spek, 2009) and Mercury (Macrae <i>et al.</i>, 2008)
;
_computing_publication_material
;
WinGX (Farrugia, 1999) and X-SEED (Barbour, 2001)
;
_computing_structure_refinement 'SHELXL97 (Sheldrick, 2008)'
_computing_structure_solution 'SHELXS97 (Sheldrick, 2008)'
_diffrn_ambient_temperature 296(2)
_diffrn_measured_fraction_theta_full 1.000
_diffrn_measured_fraction_theta_max 0.972
_diffrn_measurement_device_type
;
Agilent SuperNova (Dual, Cu at zero, Atlas) CCD
;
_diffrn_measurement_method '\w scans'
_diffrn_radiation_monochromator mirror
_diffrn_radiation_source 'SuperNova (Cu) X-ray Source'
_diffrn_radiation_type CuK\a
_diffrn_radiation_wavelength 1.54184
_diffrn_reflns_av_R_equivalents 0.0436
_diffrn_reflns_av_sigmaI/netI 0.0407
_diffrn_reflns_limit_h_max 8
_diffrn_reflns_limit_h_min -7
_diffrn_reflns_limit_k_max 16
_diffrn_reflns_limit_k_min -15
_diffrn_reflns_limit_l_max 19
_diffrn_reflns_limit_l_min -16
_diffrn_reflns_number 8219
_diffrn_reflns_theta_full 66.50
_diffrn_reflns_theta_max 74.56
_diffrn_reflns_theta_min 2.79
_diffrn_standards_number 0
_exptl_absorpt_coefficient_mu 10.471
_exptl_absorpt_correction_T_max 1.00000
_exptl_absorpt_correction_T_min 0.43544
_exptl_absorpt_correction_type multi-scan
_exptl_absorpt_process_details '(CrysAlis PRO; Agilent, 2012)'
_exptl_crystal_colour orange
_exptl_crystal_density_diffrn 1.571
_exptl_crystal_density_method 'not measured'
_exptl_crystal_description prismatic
_exptl_crystal_F_000 656
_exptl_crystal_size_max 0.21
_exptl_crystal_size_mid 0.12
_exptl_crystal_size_min 0.06
_refine_diff_density_max 0.902
_refine_diff_density_min -0.528
_refine_ls_extinction_method none
_refine_ls_goodness_of_fit_ref 1.064
_refine_ls_hydrogen_treatment mixed
_refine_ls_matrix_type full
_refine_ls_number_parameters 185
_refine_ls_number_reflns 2654
_refine_ls_number_restraints 0
_refine_ls_restrained_S_all 1.064
_refine_ls_R_factor_all 0.0631
_refine_ls_R_factor_gt 0.0529
_refine_ls_shift/su_max 0.001
_refine_ls_shift/su_mean 0.000
_refine_ls_structure_factor_coef Fsqd
_refine_ls_weighting_details 'calc w=1/[\s^2^(Fo^2^)+(0.1061P)^2^+0.0547P] where P=(Fo^2^+2Fc^2^)/3'
_refine_ls_weighting_scheme calc
_refine_ls_wR_factor_gt 0.1438
_refine_ls_wR_factor_ref 0.1548
_reflns_number_gt 2199
_reflns_number_total 2654
_reflns_threshold_expression I>2\s(I)
_cod_data_source_file sj5273.cif
_cod_data_source_block I
_cod_original_sg_symbol_H-M 'P 21/a'
_cod_database_code 2237021
_cod_database_fobs_code 2237021

loop_
_symmetry_equiv_pos_as_xyz
'x, y, z'
'-x+1/2, y+1/2, -z'
'-x, -y, -z'
'x-1/2, -y-1/2, z'

loop_
_atom_site_type_symbol
_atom_site_label
_atom_site_fract_x
_atom_site_fract_y
_atom_site_fract_z
_atom_site_U_iso_or_equiv
_atom_site_adp_type
_atom_site_calc_flag
_atom_site_refinement_flags
_atom_site_occupancy
_atom_site_symmetry_multiplicity
Fe Fe1 0.25938(7) 0.50404(3) 0.15149(3) 0.0371(2) Uani d . 1 1
S S1 0.17096(16) 0.37123(7) 0.62411(5) 0.0523(3) Uani d . 1 1
N N1 0.1806(4) 0.38168(19) 0.37809(17) 0.0384(6) Uani d . 1 1
N N2 0.2477(5) 0.3779(2) 0.46126(18) 0.0415(6) Uani d . 1 1
N N3 -0.0929(5) 0.3759(2) 0.49333(19) 0.0456(7) Uani d . 1 1
N N4 -0.2709(5) 0.3764(3) 0.5435(2) 0.0506(7) Uani d . 1 1
C C1 0.2337(5) 0.3837(2) 0.2332(2) 0.0399(7) Uani d . 1 1
C C2 0.3377(6) 0.3530(3) 0.1576(2) 0.0461(8) Uani d . 1 1
H H2 0.4784 0.3251 0.1548 0.055 Uiso calc R 1 1
C C3 0.2023(7) 0.3694(3) 0.0887(2) 0.0531(9) Uani d . 1 1
H H3 0.2333 0.3557 0.0295 0.064 Uiso calc R 1 1
C C4 0.0139(6) 0.4114(3) 0.1191(2) 0.0524(9) Uani d . 1 1
H H4 -0.1070 0.4311 0.0845 0.063 Uiso calc R 1 1
C C5 0.0333(5) 0.4206(3) 0.2077(2) 0.0456(7) Uani d . 1 1
H H5 -0.0724 0.4476 0.2453 0.055 Uiso calc R 1 1
C C6 0.4169(8) 0.6184(3) 0.2136(3) 0.0606(11) Uani d . 1 1
H H6 0.4752 0.6149 0.2710 0.073 Uiso calc R 1 1
C C7 0.5197(7) 0.5906(3) 0.1381(3) 0.0609(10) Uani d . 1 1
H H7 0.6617 0.5647 0.1345 0.073 Uiso calc R 1 1
C C8 0.3836(7) 0.6080(3) 0.0701(3) 0.0567(9) Uani d . 1 1
H H8 0.4130 0.5963 0.0105 0.068 Uiso calc R 1 1
C C9 0.1983(7) 0.6459(3) 0.1024(3) 0.0595(10) Uani d . 1 1
H H9 0.0750 0.6646 0.0688 0.071 Uiso calc R 1 1
C C10 0.2169(8) 0.6521(3) 0.1906(3) 0.0614(10) Uani d . 1 1
H H10 0.1104 0.6763 0.2292 0.074 Uiso calc R 1 1
C C11 0.3164(5) 0.3790(2) 0.3196(2) 0.0389(7) Uani d . 1 1
C C12 0.5448(6) 0.3701(3) 0.3352(2) 0.0512(8) Uani d . 1 1
H H12A 0.5964 0.4328 0.3592 0.077 Uiso calc R 1 1
H H12B 0.6125 0.3570 0.2829 0.077 Uiso calc R 1 1
H H12C 0.5722 0.3148 0.3737 0.077 Uiso calc R 1 1
C C13 0.1014(5) 0.3755(2) 0.5219(2) 0.0385(7) Uani d . 1 1
H H4A -0.273(6) 0.318(3) 0.569(3) 0.046 Uiso d . 1 1
H H3N -0.116(6) 0.380(3) 0.428(3) 0.046 Uiso d . 1 1
H H4B -0.250(6) 0.426(3) 0.583(3) 0.046 Uiso d . 1 1
H H2N 0.375(7) 0.378(3) 0.476(3) 0.046 Uiso d . 1 1

loop_
_atom_site_aniso_label
_atom_site_aniso_U_11
_atom_site_aniso_U_22
_atom_site_aniso_U_33
_atom_site_aniso_U_12
_atom_site_aniso_U_13
_atom_site_aniso_U_23
Fe1 0.0375(3) 0.0404(3) 0.0333(3) -0.00125(18) 0.0015(2) -0.00105(17)
S1 0.0663(6) 0.0548(5) 0.0357(4) 0.0002(4) -0.0060(4) -0.0019(3)
N1 0.0401(14) 0.0415(13) 0.0337(12) 0.0000(10) -0.0007(10) 0.0027(10)
N2 0.0377(15) 0.0476(16) 0.0391(14) 0.0008(11) -0.0026(11) 0.0017(11)
N3 0.0402(16) 0.0554(17) 0.0412(15) -0.0007(12) 0.0024(11) 0.0054(12)
N4 0.0487(18) 0.0489(17) 0.0547(19) -0.0019(13) 0.0149(14) 0.0061(14)
C1 0.0407(17) 0.0364(15) 0.0428(17) -0.0035(12) 0.0067(13) 0.0007(12)
C2 0.0477(19) 0.0410(16) 0.0501(19) -0.0010(14) 0.0126(15) -0.0041(14)
C3 0.065(2) 0.052(2) 0.0422(18) -0.0127(17) 0.0075(16) -0.0104(15)
C4 0.0442(19) 0.068(2) 0.0451(19) -0.0142(16) -0.0050(15) -0.0037(16)
C5 0.0351(16) 0.0561(19) 0.0456(18) -0.0076(14) 0.0023(13) -0.0026(15)
C6 0.083(3) 0.048(2) 0.051(2) -0.0168(18) -0.017(2) 0.0041(15)
C7 0.047(2) 0.051(2) 0.085(3) -0.0084(16) 0.0028(19) 0.007(2)
C8 0.073(3) 0.052(2) 0.0451(18) -0.0113(18) 0.0085(17) 0.0073(15)
C9 0.069(3) 0.051(2) 0.058(2) 0.0077(18) -0.0071(19) 0.0122(17)
C10 0.082(3) 0.0412(18) 0.061(2) 0.0059(18) 0.011(2) -0.0030(16)
C11 0.0378(16) 0.0328(14) 0.0462(17) -0.0005(11) 0.0052(13) 0.0050(12)
C12 0.0387(18) 0.060(2) 0.055(2) 0.0031(15) 0.0037(15) 0.0093(16)
C13 0.0471(18) 0.0295(13) 0.0389(15) 0.0005(12) 0.0007(13) 0.0011(11)

loop_
_atom_type_symbol
_atom_type_description
_atom_type_scat_dispersion_real
_atom_type_scat_dispersion_imag
_atom_type_scat_source
C C 0.0033 0.0016 'International Tables Vol C Tables 4.2.6.8 and 6.1.1.4'
H H 0.0000 0.0000 'International Tables Vol C Tables 4.2.6.8 and 6.1.1.4'
N N 0.0061 0.0033 'International Tables Vol C Tables 4.2.6.8 and 6.1.1.4'
S S 0.3331 0.5567 'International Tables Vol C Tables 4.2.6.8 and 6.1.1.4'
Fe Fe -1.1336 3.1974 'International Tables Vol C Tables 4.2.6.8 and 6.1.1.4'

loop_
_geom_angle_atom_site_label_1
_geom_angle_atom_site_label_2
_geom_angle_atom_site_label_3
_geom_angle
C2 Fe1 C5 68.93(14)
C2 Fe1 C7 109.73(16)
C5 Fe1 C7 159.92(18)
C2 Fe1 C1 41.34(12)
C5 Fe1 C1 41.02(14)
C7 Fe1 C1 124.65(17)
C2 Fe1 C9 160.19(17)
C5 Fe1 C9 121.08(17)
C7 Fe1 C9 67.13(18)
C1 Fe1 C9 156.89(16)
C2 Fe1 C8 124.93(15)
C5 Fe1 C8 157.19(17)
C7 Fe1 C8 39.95(18)
C1 Fe1 C8 161.13(17)
C9 Fe1 C8 40.00(18)
C2 Fe1 C6 124.23(17)
C5 Fe1 C6 122.18(16)
C7 Fe1 C6 40.82(19)
C1 Fe1 C6 107.53(15)
C9 Fe1 C6 67.21(17)
C8 Fe1 C6 67.80(17)
C2 Fe1 C3 40.11(17)
C5 Fe1 C3 68.27(15)
C7 Fe1 C3 124.49(17)
C1 Fe1 C3 68.43(14)
C9 Fe1 C3 124.11(19)
C8 Fe1 C3 109.42(16)
C6 Fe1 C3 160.33(19)
C2 Fe1 C10 158.85(17)
C5 Fe1 C10 105.76(17)
C7 Fe1 C10 67.87(18)
C1 Fe1 C10 121.34(15)
C9 Fe1 C10 40.09(18)
C8 Fe1 C10 67.71(16)
C6 Fe1 C10 40.07(19)
C3 Fe1 C10 158.7(2)
C2 Fe1 C4 68.34(16)
C5 Fe1 C4 40.43(14)
C7 Fe1 C4 159.19(19)
C1 Fe1 C4 68.56(15)
C9 Fe1 C4 107.24(18)
C8 Fe1 C4 122.89(17)
C6 Fe1 C4 157.60(18)
C3 Fe1 C4 40.67(16)
C10 Fe1 C4 121.69(19)
C11 N1 N2 118.7(3)
C13 N2 N1 117.8(3)
C13 N2 H2N 119(3)
N1 N2 H2N 123(3)
C13 N3 N4 125.7(3)
C13 N3 H3N 117(2)
N4 N3 H3N 117(2)
N3 N4 H4A 107(3)
N3 N4 H4B 106(3)
H4A N4 H4B 108(4)
C5 C1 C2 106.9(3)
C5 C1 C11 126.3(3)
C2 C1 C11 126.8(3)
C5 C1 Fe1 69.27(19)
C2 C1 Fe1 69.11(19)
C11 C1 Fe1 126.4(2)
C3 C2 C1 108.1(3)
C3 C2 Fe1 70.4(2)
C1 C2 Fe1 69.55(18)
C3 C2 H2 125.9
C1 C2 H2 125.9
Fe1 C2 H2 125.9
C2 C3 C4 108.7(3)
C2 C3 Fe1 69.5(2)
C4 C3 Fe1 69.7(2)
C2 C3 H3 125.7
C4 C3 H3 125.7
Fe1 C3 H3 125.7
C5 C4 C3 107.9(3)
C5 C4 Fe1 69.3(2)
C3 C4 Fe1 69.6(2)
C5 C4 H4 126.1
C3 C4 H4 126.1
Fe1 C4 H4 126.1
C4 C5 C1 108.4(3)
C4 C5 Fe1 70.3(2)
C1 C5 Fe1 69.71(18)
C4 C5 H5 125.8
C1 C5 H5 125.8
Fe1 C5 H5 125.8
C10 C6 C7 107.5(4)
C10 C6 Fe1 70.0(2)
C7 C6 Fe1 69.2(2)
C10 C6 H6 126.2
C7 C6 H6 126.2
Fe1 C6 H6 126.2
C8 C7 C6 108.1(4)
C8 C7 Fe1 70.3(2)
C6 C7 Fe1 69.9(2)
C8 C7 H7 126.0
C6 C7 H7 126.0
Fe1 C7 H7 126.0
C7 C8 C9 107.8(4)
C7 C8 Fe1 69.8(2)
C9 C8 Fe1 70.0(2)
C7 C8 H8 126.1
C9 C8 H8 126.1
Fe1 C8 H8 126.1
C8 C9 C10 109.0(4)
C8 C9 Fe1 70.0(2)
C10 C9 Fe1 70.2(2)
C8 C9 H9 125.5
C10 C9 H9 125.5
Fe1 C9 H9 125.5
C9 C10 C6 107.6(4)
C9 C10 Fe1 69.7(2)
C6 C10 Fe1 69.9(2)
C9 C10 H10 126.2
C6 C10 H10 126.2
Fe1 C10 H10 126.2
N1 C11 C1 115.6(3)
N1 C11 C12 124.4(3)
C1 C11 C12 120.1(3)
C11 C12 H12A 109.5
C11 C12 H12B 109.5
H12A C12 H12B 109.5
C11 C12 H12C 109.5
H12A C12 H12C 109.5
H12B C12 H12C 109.5
N3 C13 N2 115.0(3)
N3 C13 S1 124.5(3)
N2 C13 S1 120.5(3)

loop_
_geom_bond_atom_site_label_1
_geom_bond_atom_site_label_2
_geom_bond_distance
Fe1 C2 2.040(3)
Fe1 C5 2.040(3)
Fe1 C7 2.040(4)
Fe1 C1 2.046(3)
Fe1 C9 2.046(4)
Fe1 C8 2.047(4)
Fe1 C6 2.050(4)
Fe1 C3 2.052(4)
Fe1 C10 2.052(4)
Fe1 C4 2.052(4)
S1 C13 1.674(3)
N1 C11 1.288(4)
N1 N2 1.381(4)
N2 C13 1.360(4)
N2 H2N 0.85(5)
N3 C13 1.326(5)
N3 N4 1.409(4)
N3 H3N 1.04(4)
N4 H4A 0.86(4)
N4 H4B 0.91(4)
C1 C5 1.431(5)
C1 C2 1.442(4)
C1 C11 1.463(5)
C2 C3 1.403(6)
C2 H2 0.9800
C3 C4 1.426(6)
C3 H3 0.9800
C4 C5 1.414(5)
C4 H4 0.9800
C5 H5 0.9800
C6 C10 1.405(7)
C6 C7 1.427(6)
C6 H6 0.9800
C7 C8 1.396(7)
C7 H7 0.9800
C8 C9 1.400(6)
C8 H8 0.9800
C9 C10 1.405(6)
C9 H9 0.9800
C10 H10 0.9800
C11 C12 1.495(5)
C12 H12A 0.9600
C12 H12B 0.9600
C12 H12C 0.9600

loop_
_geom_hbond_atom_site_label_D
_geom_hbond_atom_site_label_H
_geom_hbond_atom_site_label_A
_geom_hbond_site_symmetry_A
_geom_hbond_distance_DH
_geom_hbond_distance_HA
_geom_hbond_distance_DA
_geom_hbond_angle_DHA
N2 H2N N4 1_655 0.85(5) 2.51(5) 3.349(5) 170(4)
N4 H4A S1 4_565 0.86(4) 2.65(4) 3.501(3) 169(4)
N4 H4B N1 3_566 0.91(4) 2.62(4) 3.443(4) 151(3)
C6 H6 S1 3_666 0.98 2.81 3.671(4) 147.4
N3 H3N N1 . 1.04(4) 2.09(4) 2.565(4) 105(3)

loop_
_geom_torsion_atom_site_label_1
_geom_torsion_atom_site_label_2
_geom_torsion_atom_site_label_3
_geom_torsion_atom_site_label_4
_geom_torsion
C11 N1 N2 C13 -176.7(3)
C2 Fe1 C1 C5 -118.5(3)
C7 Fe1 C1 C5 160.9(2)
C9 Fe1 C1 C5 46.4(5)
C8 Fe1 C1 C5 -168.3(4)
C6 Fe1 C1 C5 119.2(2)
C3 Fe1 C1 C5 -81.2(2)
C10 Fe1 C1 C5 77.6(3)
C4 Fe1 C1 C5 -37.4(2)
C5 Fe1 C1 C2 118.5(3)
C7 Fe1 C1 C2 -80.6(3)
C9 Fe1 C1 C2 164.9(4)
C8 Fe1 C1 C2 -49.8(5)
C6 Fe1 C1 C2 -122.3(2)
C3 Fe1 C1 C2 37.3(2)
C10 Fe1 C1 C2 -163.9(2)
C4 Fe1 C1 C2 81.1(2)
C2 Fe1 C1 C11 121.0(4)
C5 Fe1 C1 C11 -120.5(4)
C7 Fe1 C1 C11 40.4(4)
C9 Fe1 C1 C11 -74.1(5)
C8 Fe1 C1 C11 71.2(6)
C6 Fe1 C1 C11 -1.3(3)
C3 Fe1 C1 C11 158.3(3)
C10 Fe1 C1 C11 -42.9(4)
C4 Fe1 C1 C11 -157.9(3)
C5 C1 C2 C3 -0.9(4)
C11 C1 C2 C3 179.4(3)
Fe1 C1 C2 C3 -60.1(2)
C5 C1 C2 Fe1 59.2(2)
C11 C1 C2 Fe1 -120.5(3)
C5 Fe1 C2 C3 80.9(2)
C7 Fe1 C2 C3 -120.5(3)
C1 Fe1 C2 C3 119.0(3)
C9 Fe1 C2 C3 -43.4(5)
C8 Fe1 C2 C3 -78.5(3)
C6 Fe1 C2 C3 -163.8(2)
C10 Fe1 C2 C3 160.0(4)
C4 Fe1 C2 C3 37.3(2)
C5 Fe1 C2 C1 -38.2(2)
C7 Fe1 C2 C1 120.4(2)
C9 Fe1 C2 C1 -162.4(5)
C8 Fe1 C2 C1 162.5(2)
C6 Fe1 C2 C1 77.2(3)
C3 Fe1 C2 C1 -119.0(3)
C10 Fe1 C2 C1 40.9(5)
C4 Fe1 C2 C1 -81.7(2)
C1 C2 C3 C4 0.7(4)
Fe1 C2 C3 C4 -58.8(3)
C1 C2 C3 Fe1 59.5(2)
C5 Fe1 C3 C2 -82.7(2)
C7 Fe1 C3 C2 79.7(3)
C1 Fe1 C3 C2 -38.4(2)
C9 Fe1 C3 C2 163.7(2)
C8 Fe1 C3 C2 121.6(2)
C6 Fe1 C3 C2 43.3(5)
C10 Fe1 C3 C2 -160.1(4)
C4 Fe1 C3 C2 -120.2(3)
C2 Fe1 C3 C4 120.2(3)
C5 Fe1 C3 C4 37.5(2)
C7 Fe1 C3 C4 -160.2(2)
C1 Fe1 C3 C4 81.8(2)
C9 Fe1 C3 C4 -76.2(3)
C8 Fe1 C3 C4 -118.2(2)
C6 Fe1 C3 C4 163.5(4)
C10 Fe1 C3 C4 -39.9(5)
C2 C3 C4 C5 -0.3(4)
Fe1 C3 C4 C5 -59.0(3)
C2 C3 C4 Fe1 58.7(3)
C2 Fe1 C4 C5 82.5(2)
C7 Fe1 C4 C5 171.2(4)
C1 Fe1 C4 C5 37.9(2)
C9 Fe1 C4 C5 -118.0(2)
C8 Fe1 C4 C5 -159.0(2)
C6 Fe1 C4 C5 -46.2(5)
C3 Fe1 C4 C5 119.3(3)
C10 Fe1 C4 C5 -76.6(3)
C2 Fe1 C4 C3 -36.8(2)
C5 Fe1 C4 C3 -119.3(3)
C7 Fe1 C4 C3 51.9(5)
C1 Fe1 C4 C3 -81.4(2)
C9 Fe1 C4 C3 122.7(3)
C8 Fe1 C4 C3 81.7(3)
C6 Fe1 C4 C3 -165.5(4)
C10 Fe1 C4 C3 164.1(2)
C3 C4 C5 C1 -0.3(4)
Fe1 C4 C5 C1 -59.5(2)
C3 C4 C5 Fe1 59.2(3)
C2 C1 C5 C4 0.7(4)
C11 C1 C5 C4 -179.6(3)
Fe1 C1 C5 C4 59.8(2)
C2 C1 C5 Fe1 -59.1(2)
C11 C1 C5 Fe1 120.6(3)
C2 Fe1 C5 C4 -80.9(2)
C7 Fe1 C5 C4 -170.9(4)
C1 Fe1 C5 C4 -119.4(3)
C9 Fe1 C5 C4 80.0(3)
C8 Fe1 C5 C4 50.9(5)
C6 Fe1 C5 C4 161.1(2)
C3 Fe1 C5 C4 -37.7(2)
C10 Fe1 C5 C4 120.7(3)
C2 Fe1 C5 C1 38.5(2)
C7 Fe1 C5 C1 -51.5(5)
C9 Fe1 C5 C1 -160.6(2)
C8 Fe1 C5 C1 170.3(4)
C6 Fe1 C5 C1 -79.6(3)
C3 Fe1 C5 C1 81.7(2)
C10 Fe1 C5 C1 -119.9(2)
C4 Fe1 C5 C1 119.4(3)
C2 Fe1 C6 C10 -160.6(2)
C5 Fe1 C6 C10 -75.5(3)
C7 Fe1 C6 C10 118.7(4)
C1 Fe1 C6 C10 -118.2(3)
C9 Fe1 C6 C10 37.8(3)
C8 Fe1 C6 C10 81.3(3)
C3 Fe1 C6 C10 167.0(4)
C4 Fe1 C6 C10 -42.0(5)
C2 Fe1 C6 C7 80.6(3)
C5 Fe1 C6 C7 165.7(2)
C1 Fe1 C6 C7 123.1(3)
C9 Fe1 C6 C7 -80.9(3)
C8 Fe1 C6 C7 -37.4(3)
C3 Fe1 C6 C7 48.3(6)
C10 Fe1 C6 C7 -118.7(4)
C4 Fe1 C6 C7 -160.7(4)
C10 C6 C7 C8 0.4(4)
Fe1 C6 C7 C8 60.2(3)
C10 C6 C7 Fe1 -59.8(3)
C2 Fe1 C7 C8 121.3(3)
C5 Fe1 C7 C8 -156.3(4)
C1 Fe1 C7 C8 165.1(2)
C9 Fe1 C7 C8 -37.7(3)
C6 Fe1 C7 C8 -118.8(4)
C3 Fe1 C7 C8 78.9(3)
C10 Fe1 C7 C8 -81.3(3)
C4 Fe1 C7 C8 40.5(6)
C2 Fe1 C7 C6 -119.9(3)
C5 Fe1 C7 C6 -37.5(6)
C1 Fe1 C7 C6 -76.1(3)
C9 Fe1 C7 C6 81.1(3)
C8 Fe1 C7 C6 118.8(4)
C3 Fe1 C7 C6 -162.3(2)
C10 Fe1 C7 C6 37.5(3)
C4 Fe1 C7 C6 159.3(4)
C6 C7 C8 C9 -0.1(5)
Fe1 C7 C8 C9 59.9(3)
C6 C7 C8 Fe1 -60.0(3)
C2 Fe1 C8 C7 -78.9(3)
C5 Fe1 C8 C7 159.1(4)
C1 Fe1 C8 C7 -40.9(6)
C9 Fe1 C8 C7 118.7(4)
C6 Fe1 C8 C7 38.2(3)
C3 Fe1 C8 C7 -120.9(3)
C10 Fe1 C8 C7 81.7(3)
C4 Fe1 C8 C7 -164.1(3)
C2 Fe1 C8 C9 162.3(3)
C5 Fe1 C8 C9 40.4(5)
C7 Fe1 C8 C9 -118.7(4)
C1 Fe1 C8 C9 -159.7(4)
C6 Fe1 C8 C9 -80.5(3)
C3 Fe1 C8 C9 120.3(3)
C10 Fe1 C8 C9 -37.1(3)
C4 Fe1 C8 C9 77.2(3)
C7 C8 C9 C10 -0.2(5)
Fe1 C8 C9 C10 59.5(3)
C7 C8 C9 Fe1 -59.8(3)
C2 Fe1 C9 C8 -47.2(6)
C5 Fe1 C9 C8 -163.0(2)
C7 Fe1 C9 C8 37.7(3)
C1 Fe1 C9 C8 163.4(4)
C6 Fe1 C9 C8 82.1(3)
C3 Fe1 C9 C8 -79.5(3)
C10 Fe1 C9 C8 120.0(4)
C4 Fe1 C9 C8 -121.0(3)
C2 Fe1 C9 C10 -167.2(4)
C5 Fe1 C9 C10 77.1(3)
C7 Fe1 C9 C10 -82.3(3)
C1 Fe1 C9 C10 43.4(5)
C8 Fe1 C9 C10 -120.0(4)
C6 Fe1 C9 C10 -37.8(3)
C3 Fe1 C9 C10 160.5(3)
C4 Fe1 C9 C10 119.0(3)
C8 C9 C10 C6 0.5(5)
Fe1 C9 C10 C6 59.9(3)
C8 C9 C10 Fe1 -59.4(3)
C7 C6 C10 C9 -0.5(4)
Fe1 C6 C10 C9 -59.8(3)
C7 C6 C10 Fe1 59.3(3)
C2 Fe1 C10 C9 168.0(4)
C5 Fe1 C10 C9 -119.8(3)
C7 Fe1 C10 C9 80.3(3)
C1 Fe1 C10 C9 -161.6(3)
C8 Fe1 C10 C9 37.0(3)
C6 Fe1 C10 C9 118.5(4)
C3 Fe1 C10 C9 -49.4(6)
C4 Fe1 C10 C9 -78.9(3)
C2 Fe1 C10 C6 49.4(5)
C5 Fe1 C10 C6 121.6(3)
C7 Fe1 C10 C6 -38.2(3)
C1 Fe1 C10 C6 79.9(3)
C9 Fe1 C10 C6 -118.5(4)
C8 Fe1 C10 C6 -81.5(3)
C3 Fe1 C10 C6 -168.0(4)
C4 Fe1 C10 C6 162.6(2)
N2 N1 C11 C1 -179.7(3)
N2 N1 C11 C12 1.1(4)
C5 C1 C11 N1 19.8(5)
C2 C1 C11 N1 -160.5(3)
Fe1 C1 C11 N1 109.6(3)
C5 C1 C11 C12 -161.0(3)
C2 C1 C11 C12 18.6(5)
Fe1 C1 C11 C12 -71.3(4)
N4 N3 C13 N2 -178.3(3)
N4 N3 C13 S1 2.3(4)
N1 N2 C13 N3 0.8(4)
N1 N2 C13 S1 -179.8(2)
